data_7209878
loop_
_publ_author_name
'Ramana, C. V.'
'Goriya, Yogesh'
'Durugkar, Kulbhushan A.'
'Chatterjee, Soumitra'
'Krishnaswamy, Shobhana'
'Gonnade, Rajesh G.'

_publ_section_title
;
 Evaluation of viability of halogen&#x22EF;O2N interactions: Insight from
 crystal packing in a series of isomeric halo and nitro substituted
 triaryl compounds with modular positioning of halogen and NO2 groups
;
_journal_issue 26
_journal_name_full CrystEngComm
_journal_page_first 5283
_journal_paper_doi 10.1039/c3ce40192h
_journal_volume 15
_journal_year 2013
_chemical_formula_moiety 'C14 H9 I N4 O2'
_chemical_formula_sum 'C14 H9 I N4 O2'
_chemical_formula_weight 392.15
_chemical_name_systematic
;
?
;
_space_group_IT_number 2
_symmetry_cell_setting triclinic
_symmetry_space_group_name_Hall '-P 1'
_symmetry_space_group_name_H-M 'P -1'
_atom_sites_solution_hydrogens geom
_atom_sites_solution_primary direct
_atom_sites_solution_secondary difmap
_audit_creation_method SHELXL-97
_cell_angle_alpha 95.053(7)
_cell_angle_beta 100.946(7)
_cell_angle_gamma 116.761(7)
_cell_formula_units_Z 2
_cell_length_a 7.587(4)
_cell_length_b 8.310(4)
_cell_length_c 12.755(6)
_cell_measurement_reflns_used 2833
_cell_measurement_temperature 190(2)
_cell_measurement_theta_max 23.18
_cell_measurement_theta_min 2.80
_cell_volume 691.0(6)
_computing_cell_refinement 'SAINT (Bruker, 2003)'
_computing_data_collection 'SMART (Bruker, 2003)'
_computing_data_reduction SAINT
_computing_molecular_graphics 'ORTEP-3 (Farrugia, 1997)'
_computing_publication_material 'SHELXTL (Bruker, 2003)'
_computing_structure_refinement 'SHELXL97 (Sheldrick, 1997)'
_computing_structure_solution 'SHELXS97 (Sheldrick, 1997)'
_diffrn_ambient_temperature 190(2)
_diffrn_measured_fraction_theta_full 0.998
_diffrn_measured_fraction_theta_max 0.998
_diffrn_measurement_device_type 'Bruker Smart APEX'
_diffrn_measurement_method 'Phi and Omega Scan'
_diffrn_radiation_monochromator graphite
_diffrn_radiation_source 'fine-focus sealed tube'
_diffrn_radiation_type MoK\a
_diffrn_radiation_wavelength 0.71073
_diffrn_reflns_av_R_equivalents 0.0335
_diffrn_reflns_av_sigmaI/netI 0.0381
_diffrn_reflns_limit_h_max 9
_diffrn_reflns_limit_h_min -9
_diffrn_reflns_limit_k_max 9
_diffrn_reflns_limit_k_min -9
_diffrn_reflns_limit_l_max 15
_diffrn_reflns_limit_l_min -15
_diffrn_reflns_number 6575
_diffrn_reflns_theta_full 25.00
_diffrn_reflns_theta_max 25.00
_diffrn_reflns_theta_min 1.66
_exptl_absorpt_coefficient_mu 2.327
_exptl_absorpt_correction_T_max 0.9726
_exptl_absorpt_correction_T_min 0.5797
_exptl_absorpt_correction_type multi-scan
_exptl_absorpt_process_details 'bruker's sadabs'
_exptl_crystal_colour colorless
_exptl_crystal_density_diffrn 1.885
_exptl_crystal_density_method 'not measured'
_exptl_crystal_description 'thin plate'
_exptl_crystal_F_000 380
_exptl_crystal_size_max 0.26
_exptl_crystal_size_mid 0.09
_exptl_crystal_size_min 0.01
_refine_diff_density_max 0.958
_refine_diff_density_min -0.361
_refine_diff_density_rms 0.124
_refine_ls_extinction_method none
_refine_ls_goodness_of_fit_ref 1.138
_refine_ls_hydrogen_treatment constr
_refine_ls_matrix_type full
_refine_ls_number_parameters 190
_refine_ls_number_reflns 2413
_refine_ls_number_restraints 0
_refine_ls_restrained_S_all 1.138
_refine_ls_R_factor_all 0.0477
_refine_ls_R_factor_gt 0.0427
_refine_ls_shift/su_max 0.001
_refine_ls_shift/su_mean 0.000
_refine_ls_structure_factor_coef Fsqd
_refine_ls_weighting_details 'calc w=1/[\s^2^(Fo^2^)+(0.0542P)^2^+0.3497P] where P=(Fo^2^+2Fc^2^)/3'
_refine_ls_weighting_scheme calc
_refine_ls_wR_factor_gt 0.0991
_refine_ls_wR_factor_ref 0.1014
_reflns_number_gt 2204
_reflns_number_total 2413
_reflns_threshold_expression >2sigma(I)
_cod_data_source_file c3ce40192h.txt
_cod_data_source_block 3n4i
_cod_original_sg_symbol_H-M P-1
_cod_database_code 7209878

loop_
_symmetry_equiv_pos_as_xyz
'x, y, z'
'-x, -y, -z'

loop_
_atom_site_label
_atom_site_type_symbol
_atom_site_fract_x
_atom_site_fract_y
_atom_site_fract_z
_atom_site_U_iso_or_equiv
_atom_site_adp_type
_atom_site_occupancy
_atom_site_symmetry_multiplicity
_atom_site_calc_flag
_atom_site_refinement_flags
I1 I 0.63495(5) 1.30907(5) 0.90316(3) 0.04833(17) Uani 1 1 d .
O1 O 0.0406(6) -0.3104(5) 0.2967(3) 0.0573(10) Uani 1 1 d .
O2 O -0.1371(7) -0.3791(6) 0.1312(4) 0.0671(12) Uani 1 1 d .
N1 N 0.1864(6) 0.3256(5) 0.4398(3) 0.0330(9) Uani 1 1 d .
N2 N 0.2586(7) 0.2717(6) 0.5285(4) 0.0481(11) Uani 1 1 d .
N3 N 0.3349(7) 0.4081(6) 0.6108(4) 0.0477(11) Uani 1 1 d .
N4 N -0.0372(7) -0.2712(6) 0.2174(4) 0.0459(11) Uani 1 1 d .
C1 C 0.2207(7) 0.5003(6) 0.4689(4) 0.0384(11) Uani 1 1 d .
H1 H 0.1869 0.5714 0.4226 0.046 Uiso 1 1 calc R
C2 C 0.3128(7) 0.5531(7) 0.5773(4) 0.0374(11) Uani 1 1 d .
C3 C 0.3877(7) 0.7273(7) 0.6525(4) 0.0365(11) Uani 1 1 d .
C4 C 0.4628(8) 0.7465(7) 0.7636(4) 0.0418(12) Uani 1 1 d .
H4 H 0.4663 0.6453 0.7914 0.050 Uiso 1 1 calc R
C5 C 0.5327(8) 0.9118(7) 0.8346(4) 0.0427(12) Uani 1 1 d .
H5 H 0.5846 0.9236 0.9103 0.051 Uiso 1 1 calc R
C6 C 0.5266(8) 1.0591(7) 0.7946(4) 0.0392(11) Uani 1 1 d .
C7 C 0.4495(8) 1.0425(7) 0.6846(4) 0.0426(12) Uani 1 1 d .
H7 H 0.4435 1.1432 0.6575 0.051 Uiso 1 1 calc R
C8 C 0.3811(8) 0.8774(7) 0.6145(4) 0.0420(12) Uani 1 1 d .
H8 H 0.3286 0.8661 0.5389 0.050 Uiso 1 1 calc R
C9 C 0.1012(7) 0.2069(6) 0.3357(4) 0.0341(11) Uani 1 1 d .
C10 C 0.0464(8) 0.2686(7) 0.2435(4) 0.0415(12) Uani 1 1 d .
H10 H 0.0659 0.3906 0.2495 0.050 Uiso 1 1 calc R
C11 C -0.0358(8) 0.1527(7) 0.1439(4) 0.0454(13) Uani 1 1 d .
H11 H -0.0724 0.1959 0.0812 0.054 Uiso 1 1 calc R
C12 C -0.0668(8) -0.0256(7) 0.1323(4) 0.0414(12) Uani 1 1 d .
H12 H -0.1250 -0.1061 0.0631 0.050 Uiso 1 1 calc R
C13 C -0.0089(7) -0.0824(7) 0.2267(4) 0.0387(11) Uani 1 1 d .
C14 C 0.0732(7) 0.0278(7) 0.3284(4) 0.0360(11) Uani 1 1 d .
H14 H 0.1094 -0.0157 0.3912 0.043 Uiso 1 1 calc R

loop_
_atom_site_aniso_label
_atom_site_aniso_U_11
_atom_site_aniso_U_22
_atom_site_aniso_U_33
_atom_site_aniso_U_23
_atom_site_aniso_U_13
_atom_site_aniso_U_12
I1 0.0524(3) 0.0399(2) 0.0488(3) 0.00584(16) 0.01088(17) 0.02012(18)
O1 0.074(3) 0.045(2) 0.069(3) 0.020(2) 0.020(2) 0.040(2)
O2 0.078(3) 0.048(2) 0.072(3) -0.005(2) 0.011(2) 0.033(2)
N1 0.039(2) 0.033(2) 0.034(2) 0.0098(17) 0.0118(17) 0.0219(18)
N2 0.070(3) 0.042(2) 0.046(3) 0.015(2) 0.013(2) 0.037(2)
N3 0.065(3) 0.049(3) 0.041(2) 0.012(2) 0.010(2) 0.038(2)
N4 0.047(3) 0.039(2) 0.060(3) 0.008(2) 0.018(2) 0.027(2)
C1 0.039(3) 0.028(2) 0.049(3) 0.012(2) 0.007(2) 0.017(2)
C2 0.039(3) 0.038(3) 0.045(3) 0.016(2) 0.016(2) 0.023(2)
C3 0.036(3) 0.038(3) 0.039(3) 0.012(2) 0.011(2) 0.020(2)
C4 0.043(3) 0.043(3) 0.046(3) 0.020(2) 0.010(2) 0.025(2)
C5 0.041(3) 0.048(3) 0.040(3) 0.010(2) 0.008(2) 0.023(2)
C6 0.043(3) 0.038(3) 0.037(3) 0.007(2) 0.015(2) 0.019(2)
C7 0.049(3) 0.038(3) 0.047(3) 0.018(2) 0.011(2) 0.026(2)
C8 0.049(3) 0.041(3) 0.041(3) 0.013(2) 0.010(2) 0.025(3)
C9 0.030(2) 0.034(3) 0.043(3) 0.015(2) 0.014(2) 0.017(2)
C10 0.045(3) 0.033(3) 0.051(3) 0.009(2) 0.007(2) 0.025(2)
C11 0.052(3) 0.048(3) 0.044(3) 0.016(2) 0.007(2) 0.032(3)
C12 0.041(3) 0.042(3) 0.039(3) 0.002(2) 0.009(2) 0.019(2)
C13 0.037(3) 0.036(3) 0.055(3) 0.016(2) 0.020(2) 0.023(2)
C14 0.044(3) 0.037(3) 0.038(3) 0.022(2) 0.019(2) 0.023(2)

loop_
_atom_type_symbol
_atom_type_description
_atom_type_scat_dispersion_real
_atom_type_scat_dispersion_imag
_atom_type_scat_source
C C 0.0033 0.0016 'International Tables Vol C Tables 4.2.6.8 and 6.1.1.4'
H H 0.0000 0.0000 'International Tables Vol C Tables 4.2.6.8 and 6.1.1.4'
I I -0.4742 1.8119 'International Tables Vol C Tables 4.2.6.8 and 6.1.1.4'
N N 0.0061 0.0033 'International Tables Vol C Tables 4.2.6.8 and 6.1.1.4'
O O 0.0106 0.0060 'International Tables Vol C Tables 4.2.6.8 and 6.1.1.4'

loop_
_geom_angle_atom_site_label_1
_geom_angle_atom_site_label_2
_geom_angle_atom_site_label_3
_geom_angle
C1 N1 N2 109.5(4)
C1 N1 C9 130.0(4)
N2 N1 C9 120.4(4)
N3 N2 N1 107.4(4)
N2 N3 C2 109.6(4)
O1 N4 O2 123.7(5)
O1 N4 C13 117.9(5)
O2 N4 C13 118.4(5)
N1 C1 C2 106.2(4)
N1 C1 H1 126.9
C2 C1 H1 126.9
C1 C2 N3 107.2(4)
C1 C2 C3 130.9(4)
N3 C2 C3 121.9(4)
C4 C3 C8 118.2(5)
C4 C3 C2 121.1(4)
C8 C3 C2 120.7(4)
C3 C4 C5 120.8(5)
C3 C4 H4 119.6
C5 C4 H4 119.6
C6 C5 C4 119.8(5)
C6 C5 H5 120.1
C4 C5 H5 120.1
C7 C6 C5 120.5(5)
C7 C6 I1 120.2(4)
C5 C6 I1 119.3(4)
C6 C7 C8 119.3(5)
C6 C7 H7 120.4
C8 C7 H7 120.4
C7 C8 C3 121.4(5)
C7 C8 H8 119.3
C3 C8 H8 119.3
C10 C9 C14 121.0(5)
C10 C9 N1 120.3(4)
C14 C9 N1 118.7(4)
C11 C10 C9 119.6(5)
C11 C10 H10 120.2
C9 C10 H10 120.2
C10 C11 C12 121.7(5)
C10 C11 H11 119.2
C12 C11 H11 119.2
C11 C12 C13 117.1(5)
C11 C12 H12 121.5
C13 C12 H12 121.5
C14 C13 C12 123.6(5)
C14 C13 N4 117.7(4)
C12 C13 N4 118.7(5)
C13 C14 C9 117.0(4)
C13 C14 H14 121.5
C9 C14 H14 121.5

loop_
_geom_bond_atom_site_label_1
_geom_bond_atom_site_label_2
_geom_bond_distance
I1 C6 2.105(5)
O1 N4 1.217(6)
O2 N4 1.219(6)
N1 C1 1.357(6)
N1 N2 1.363(6)
N1 C9 1.422(6)
N2 N3 1.299(6)
N3 C2 1.382(6)
N4 C13 1.475(6)
C1 C2 1.358(7)
C1 H1 0.9500
C2 C3 1.465(7)
C3 C4 1.389(7)
C3 C8 1.396(7)
C4 C5 1.389(7)
C4 H4 0.9500
C5 C6 1.383(7)
C5 H5 0.9500
C6 C7 1.382(7)
C7 C8 1.385(8)
C7 H7 0.9500
C8 H8 0.9500
C9 C10 1.391(7)
C9 C14 1.397(7)
C10 C11 1.368(7)
C10 H10 0.9500
C11 C12 1.381(7)
C11 H11 0.9500
C12 C13 1.397(7)
C12 H12 0.9500
C13 C14 1.372(7)
C14 H14 0.9500

loop_
_geom_hbond_atom_site_label_D
_geom_hbond_atom_site_label_H
_geom_hbond_atom_site_label_A
_geom_hbond_distance_DH
_geom_hbond_distance_HA
_geom_hbond_distance_DA
_geom_hbond_angle_DHA
_geom_hbond_site_symmetry_A
C7 H7 N2 0.95 2.57 3.428(7) 150.6 1_565
C1 H1 O1 0.95 2.31 3.251(6) 168.1 1_565
C10 H10 O1 0.95 2.60 3.526(6) 163.7 1_565

loop_
_geom_torsion_atom_site_label_1
_geom_torsion_atom_site_label_2
_geom_torsion_atom_site_label_3
_geom_torsion_atom_site_label_4
_geom_torsion
C1 N1 N2 N3 0.2(6)
C9 N1 N2 N3 177.3(4)
N1 N2 N3 C2 0.4(6)
N2 N1 C1 C2 -0.8(5)
C9 N1 C1 C2 -177.4(5)
N1 C1 C2 N3 1.0(6)
N1 C1 C2 C3 179.0(5)
N2 N3 C2 C1 -0.9(6)
N2 N3 C2 C3 -179.1(4)
C1 C2 C3 C4 174.5(5)
N3 C2 C3 C4 -7.7(8)
C1 C2 C3 C8 -4.0(8)
N3 C2 C3 C8 173.8(5)
C8 C3 C4 C5 -1.1(8)
C2 C3 C4 C5 -179.7(5)
C3 C4 C5 C6 0.4(8)
C4 C5 C6 C7 0.6(8)
C4 C5 C6 I1 -179.6(4)
C5 C6 C7 C8 -1.0(8)
I1 C6 C7 C8 179.3(4)
C6 C7 C8 C3 0.2(8)
C4 C3 C8 C7 0.8(8)
C2 C3 C8 C7 179.4(5)
C1 N1 C9 C10 2.8(7)
N2 N1 C9 C10 -173.6(4)
C1 N1 C9 C14 -177.0(5)
N2 N1 C9 C14 6.7(7)
C14 C9 C10 C11 -0.1(8)
N1 C9 C10 C11 -179.9(5)
C9 C10 C11 C12 0.2(8)
C10 C11 C12 C13 -0.6(8)
C11 C12 C13 C14 0.9(8)
C11 C12 C13 N4 -179.3(4)
O1 N4 C13 C14 -10.7(7)
O2 N4 C13 C14 169.2(5)
O1 N4 C13 C12 169.4(5)
O2 N4 C13 C12 -10.7(7)
C12 C13 C14 C9 -0.8(7)
N4 C13 C14 C9 179.3(4)
C10 C9 C14 C13 0.4(7)
N1 C9 C14 C13 -179.8(4)
